data_7244309
loop_
_publ_author_name
'Yang, Pengpeng'
'Dai, Kun'
'Lin, Chenguang'
'Jiao, Pengfei'
'Zou, Fengxia'
'Zhao, Gulin'
'Ying, Hanjie'

_publ_section_title
;
 The features of the crystal structure of the layered series hydrates of
 uridine-5&#x2032;-monophosphate salts (UMPNax&#x00B7;yH2O)
;
_journal_issue 6
_journal_name_full 'RSC Advances'
_journal_page_first 3646
_journal_page_last 3653
_journal_paper_doi 10.1039/D1RA08091A
_journal_volume 12
_journal_year 2022
_chemical_formula_sum 'C18 H22 N4 Na3 O36 P2'
_chemical_formula_weight 1001.30
_space_group_crystal_system orthorhombic
_space_group_IT_number 20
_space_group_name_Hall 'C 2c 2'
_space_group_name_H-M_alt 'C 2 2 21'
_atom_sites_solution_hydrogens geom
_audit_creation_method SHELXL-2018/3
_audit_update_record
;
2020-03-13 deposited with the CCDC.	2021-12-17 downloaded from the CCDC.
;
_cell_angle_alpha 90
_cell_angle_beta 90
_cell_angle_gamma 90
_cell_formula_units_Z 4
_cell_length_a 8.917(3)
_cell_length_b 22.854(9)
_cell_length_c 19.353(7)
_cell_measurement_reflns_used 7349
_cell_measurement_temperature 296(2)
_cell_measurement_theta_max 28.51
_cell_measurement_theta_min 2.67
_cell_volume 3944(2)
_computing_structure_refinement 'SHELXL-2018/3 (Sheldrick, 2018)'
_diffrn_ambient_temperature 296(2)
_diffrn_measured_fraction_theta_full 0.993
_diffrn_measured_fraction_theta_max 0.993
_diffrn_measurement_device_type 'Bruker APEX-II CCD'
_diffrn_measurement_method '\f and \w scans'
_diffrn_radiation_type MoK\a
_diffrn_radiation_wavelength 0.71073
_diffrn_reflns_av_R_equivalents 0.0398
_diffrn_reflns_av_unetI/netI 0.0358
_diffrn_reflns_Laue_measured_fraction_full 0.993
_diffrn_reflns_Laue_measured_fraction_max 0.993
_diffrn_reflns_limit_h_max 10
_diffrn_reflns_limit_h_min -8
_diffrn_reflns_limit_k_max 27
_diffrn_reflns_limit_k_min -27
_diffrn_reflns_limit_l_max 23
_diffrn_reflns_limit_l_min -23
_diffrn_reflns_number 14320
_diffrn_reflns_point_group_measured_fraction_full 0.995
_diffrn_reflns_point_group_measured_fraction_max 0.995
_diffrn_reflns_theta_full 25.004
_diffrn_reflns_theta_max 25.004
_diffrn_reflns_theta_min 2.070
_exptl_absorpt_coefficient_mu 0.267
_exptl_absorpt_correction_T_max 0.9437
_exptl_absorpt_correction_T_min 0.9289
_exptl_absorpt_correction_type multi-scan
_exptl_absorpt_process_details sadabs
_exptl_crystal_colour COLORLESS
_exptl_crystal_density_diffrn 1.686
_exptl_crystal_description BLOCK
_exptl_crystal_F_000 2036
_exptl_crystal_size_max 0.280
_exptl_crystal_size_mid 0.260
_exptl_crystal_size_min 0.220
_refine_diff_density_max 2.372
_refine_diff_density_min -1.914
_refine_diff_density_rms 0.225
_refine_ls_abs_structure_details
;
 Refined as a perfect inversion twin.
;
_refine_ls_abs_structure_Flack 0.5
_refine_ls_extinction_method none
_refine_ls_goodness_of_fit_ref 1.978
_refine_ls_hydrogen_treatment constr
_refine_ls_matrix_type full
_refine_ls_number_parameters 307
_refine_ls_number_reflns 3473
_refine_ls_number_restraints 168
_refine_ls_restrained_S_all 2.010
_refine_ls_R_factor_all 0.1210
_refine_ls_R_factor_gt 0.1186
_refine_ls_shift/su_max 0.001
_refine_ls_shift/su_mean 0.000
_refine_ls_structure_factor_coef Fsqd
_refine_ls_weighting_details 'w=1/[\s^2^(Fo^2^)+(0.1720P)^2^] where P=(Fo^2^+2Fc^2^)/3'
_refine_ls_weighting_scheme calc
_refine_ls_wR_factor_gt 0.3427
_refine_ls_wR_factor_ref 0.3481
_reflns_Friedel_coverage 0.779
_reflns_Friedel_fraction_full 0.999
_reflns_Friedel_fraction_max 0.999
_reflns_number_gt 3329
_reflns_number_total 3473
_reflns_threshold_expression 'I > 2\s(I)'
_cod_data_source_file d1ra08091a2.cif
_cod_data_source_block 11
_cod_database_code 7244309
_shelx_shelxl_version_number 2018/3
_shelx_space_group_comment
;
The symmetry employed for this shelxl refinement is uniquely defined
by the following loop, which should always be used as a source of
symmetry information in preference to the above space-group names.
They are only intended as comments.
;
_shelx_estimated_absorpt_t_min 0.929
_shelx_estimated_absorpt_t_max 0.944

loop_
_space_group_symop_operation_xyz
'x, y, z'
'-x, -y, z+1/2'
'-x, y, -z+1/2'
'x, -y, -z'
'x+1/2, y+1/2, z'
'-x+1/2, -y+1/2, z+1/2'
'-x+1/2, y+1/2, -z+1/2'
'x+1/2, -y+1/2, -z'

loop_
_atom_site_label
_atom_site_type_symbol
_atom_site_fract_x
_atom_site_fract_y
_atom_site_fract_z
_atom_site_U_iso_or_equiv
_atom_site_adp_type
_atom_site_occupancy
_atom_site_site_symmetry_order
_atom_site_calc_flag
_atom_site_refinement_flags_posn
_atom_site_refinement_flags_adp
_atom_site_refinement_flags_occupancy
_atom_site_disorder_assembly
_atom_site_disorder_group
Na1 Na 0.500000 0.5450(5) 0.250000 0.077(3) Uani 1 2 d S TU P . .
Na2 Na 0.3466(14) 0.4614(5) 0.4296(6) 0.056(2) Uani 0.565(9) 1 d . U P A 1
Na2' Na 0.3651(18) 0.4626(6) 0.4767(8) 0.056(2) Uani 0.435(9) 1 d . . P A 2
N1 N 0.2912(9) 0.2967(3) 0.2764(4) 0.0186(17) Uani 1 1 d . . . . .
N2 N 0.1678(10) 0.3091(4) 0.1718(4) 0.0214(18) Uani 1 1 d . . . . .
H2 H 0.138836 0.332325 0.139532 0.026 Uiso 1 1 calc R U . . .
P1 P 0.3763(3) 0.12369(10) 0.47943(13) 0.0210(8) Uani 1 1 d . . . . .
O1 O 0.4228(8) 0.1255(3) 0.5558(4) 0.0247(16) Uani 1 1 d . . . . .
H1 H 0.415959 0.092577 0.572420 0.037 Uiso 0.5 1 calc R U P . .
O2 O 0.4814(9) 0.0877(3) 0.4358(4) 0.0288(18) Uani 1 1 d . . . . .
O3 O 0.2140(9) 0.1059(3) 0.4691(4) 0.0301(18) Uani 1 1 d . . . . .
O4 O 0.3812(9) 0.1909(3) 0.4496(4) 0.0289(17) Uani 1 1 d . . . . .
O5 O 0.4697(12) 0.3795(3) 0.4586(6) 0.048(3) Uani 1 1 d . . . . .
H5 H 0.560188 0.377984 0.451331 0.073 Uiso 1 1 calc R U . A 1
O6 O 0.2002(8) 0.3748(3) 0.3988(4) 0.0293(17) Uani 1 1 d . . . . .
H6 H 0.124536 0.371085 0.422438 0.044 Uiso 0.5 1 calc R U P A 1
O7 O 0.4922(8) 0.2774(3) 0.3502(4) 0.0230(16) Uani 1 1 d . . . . .
O8 O 0.2976(9) 0.3841(3) 0.2194(4) 0.0264(17) Uani 1 1 d . . . . .
O9 O 0.0448(10) 0.2339(4) 0.1189(5) 0.0366(19) Uani 1 1 d . . . . .
O10 O 0.486(3) 0.4701(8) 0.3287(12) 0.057(3) Uani 0.565(9) 1 d . U P A 1
O11 O 0.2643(16) 0.4460(6) 0.5480(8) 0.031(2) Uani 0.565(9) 1 d . U P A 1
O10' O 0.535(3) 0.4792(11) 0.3664(15) 0.057(3) Uani 0.435(9) 1 d . . P A 2
O11' O 0.270(2) 0.4511(8) 0.5902(11) 0.031(2) Uani 0.435(9) 1 d . . P A 2
O12 O 0.3515(17) 0.5506(6) 0.3362(6) 0.067(2) Uani 1 1 d . U . A 1
O13 O 0.5899(15) 0.4983(6) 0.4704(6) 0.071(3) Uani 1 1 d . U . . .
O14 O 0.2187(11) 0.4655(4) 0.3332(7) 0.053(3) Uani 1 1 d . U . . .
O15 O 0.5309(13) 0.6169(4) 0.3566(7) 0.062(3) Uani 1 1 d . U . . .
O16 O 0.243(4) 0.5721(9) 0.2510(16) 0.064(4) Uani 0.464(17) 1 d . U P A 1
O17 O -0.023(4) 0.6151(13) 0.2993(15) 0.087(5) Uani 0.52(2) 1 d . U P B 1
O18 O 0.053(2) 0.4847(7) 0.1342(9) 0.037(3) Uani 0.493(17) 1 d . U P C 1
O16' O 0.273(3) 0.4747(9) 0.2134(11) 0.064(4) Uani 0.536(17) 1 d . . P A 2
O17' O 0.101(4) 0.5893(14) 0.3068(17) 0.087(5) Uani 0.48(2) 1 d . . P B 2
O18' O 0.150(2) 0.4846(7) 0.1097(9) 0.037(3) Uani 0.507(17) 1 d . . P C 2
C1 C 0.5276(10) 0.2181(4) 0.4548(6) 0.024(2) Uani 1 1 d . . . . .
H1A H 0.601219 0.194439 0.430780 0.029 Uiso 1 1 calc R U . . .
H1B H 0.556988 0.220604 0.503008 0.029 Uiso 1 1 calc R U . . .
C2 C 0.5241(11) 0.2788(4) 0.4237(5) 0.021(2) Uani 1 1 d . . . . .
H2A H 0.623502 0.296310 0.429999 0.026 Uiso 1 1 calc R U . . .
C3 C 0.4071(12) 0.3207(4) 0.4558(6) 0.026(2) Uani 1 1 d . . . . .
H3 H 0.370223 0.307227 0.500706 0.032 Uiso 1 1 calc R U . . .
C4 C 0.2836(11) 0.3228(5) 0.4006(5) 0.022(2) Uani 1 1 d . . . . .
H4 H 0.216675 0.289032 0.405301 0.027 Uiso 1 1 calc R U . . .
C5 C 0.3762(10) 0.3181(4) 0.3331(4) 0.0160(18) Uani 1 1 d . . . . .
H5A H 0.419970 0.356210 0.321553 0.019 Uiso 1 1 calc R U . . .
C6 C 0.2544(10) 0.3324(4) 0.2231(5) 0.0177(19) Uani 1 1 d . . . . .
C7 C 0.1220(11) 0.2507(4) 0.1674(5) 0.023(2) Uani 1 1 d . . . . .
C8 C 0.1723(13) 0.2135(4) 0.2233(6) 0.027(2) Uani 1 1 d . . . . .
H8 H 0.151860 0.173622 0.222750 0.033 Uiso 1 1 calc R U . . .
C9 C 0.2504(13) 0.2377(4) 0.2770(6) 0.029(2) Uani 1 1 d . . . . .
H9 H 0.276765 0.214525 0.314590 0.035 Uiso 1 1 calc R U . . .

loop_
_atom_site_aniso_label
_atom_site_aniso_U_11
_atom_site_aniso_U_22
_atom_site_aniso_U_33
_atom_site_aniso_U_23
_atom_site_aniso_U_13
_atom_site_aniso_U_12
Na1 0.085(6) 0.070(5) 0.075(5) 0.000 -0.003(5) 0.000
Na2 0.059(4) 0.055(4) 0.055(4) -0.010(4) 0.002(4) 0.006(4)
Na2' 0.059(4) 0.055(4) 0.055(4) -0.010(4) 0.002(4) 0.006(4)
N1 0.014(4) 0.016(4) 0.026(4) 0.000(3) -0.001(3) -0.001(3)
N2 0.019(4) 0.025(4) 0.021(4) 0.002(3) 0.004(3) 0.000(3)
P1 0.0176(13) 0.0168(12) 0.0288(13) -0.0066(9) -0.0045(9) 0.0060(9)
O1 0.026(4) 0.024(3) 0.025(4) 0.004(3) -0.005(3) 0.001(3)
O2 0.021(4) 0.028(3) 0.037(4) -0.016(3) -0.007(3) 0.016(3)
O3 0.023(4) 0.028(4) 0.039(4) -0.009(3) -0.005(3) 0.010(3)
O4 0.018(4) 0.024(4) 0.044(4) -0.003(3) -0.003(3) 0.004(3)
O5 0.055(6) 0.015(3) 0.075(6) 0.006(4) -0.034(5) -0.010(4)
O6 0.021(4) 0.026(4) 0.041(4) 0.011(3) 0.008(3) 0.009(3)
O7 0.009(3) 0.032(4) 0.028(4) 0.007(3) 0.002(3) 0.009(3)
O8 0.034(4) 0.020(3) 0.025(3) 0.012(3) -0.008(3) -0.012(3)
O9 0.036(5) 0.035(4) 0.038(4) -0.012(3) -0.006(4) -0.002(4)
O10 0.066(6) 0.039(5) 0.065(6) 0.003(5) 0.013(5) 0.003(5)
O11 0.026(5) 0.026(4) 0.042(6) -0.015(5) 0.011(6) -0.005(4)
O10' 0.066(6) 0.039(5) 0.065(6) 0.003(5) 0.013(5) 0.003(5)
O11' 0.026(5) 0.026(4) 0.042(6) -0.015(5) 0.011(6) -0.005(4)
O12 0.075(5) 0.059(4) 0.067(5) 0.008(4) -0.001(5) 0.002(5)
O13 0.072(5) 0.061(5) 0.078(5) -0.005(5) -0.013(5) 0.003(5)
O14 0.039(5) 0.021(4) 0.098(7) -0.001(4) 0.033(5) 0.001(3)
O15 0.053(6) 0.035(4) 0.097(7) 0.025(5) -0.033(5) 0.002(4)
O16 0.082(8) 0.044(6) 0.065(7) -0.006(6) -0.022(7) -0.002(7)
O17 0.092(10) 0.083(9) 0.086(9) 0.024(8) -0.007(9) 0.022(8)
O18 0.042(7) 0.027(5) 0.043(7) -0.001(5) -0.005(5) -0.008(6)
O16' 0.082(8) 0.044(6) 0.065(7) -0.006(6) -0.022(7) -0.002(7)
O17' 0.092(10) 0.083(9) 0.086(9) 0.024(8) -0.007(9) 0.022(8)
O18' 0.042(7) 0.027(5) 0.043(7) -0.001(5) -0.005(5) -0.008(6)
C1 0.007(4) 0.027(5) 0.040(5) 0.011(4) 0.000(4) 0.006(4)
C2 0.011(4) 0.025(5) 0.028(5) 0.010(4) -0.009(4) 0.000(4)
C3 0.030(6) 0.015(4) 0.033(5) -0.003(4) -0.016(5) -0.002(4)
C4 0.018(5) 0.032(5) 0.017(4) 0.012(4) -0.004(4) -0.007(4)
C5 0.013(4) 0.012(4) 0.023(4) 0.008(3) -0.003(4) -0.006(3)
C6 0.008(4) 0.022(4) 0.024(4) -0.001(4) 0.002(3) 0.001(4)
C7 0.016(4) 0.027(5) 0.027(5) -0.004(4) 0.002(4) 0.001(4)
C8 0.028(5) 0.014(4) 0.039(5) -0.005(4) -0.004(5) -0.005(4)
C9 0.021(5) 0.021(5) 0.045(6) 0.012(4) -0.007(5) -0.003(4)

loop_
_atom_type_symbol
_atom_type_description
_atom_type_scat_dispersion_real
_atom_type_scat_dispersion_imag
_atom_type_scat_source
C C 0.0033 0.0016 'International Tables Vol C Tables 4.2.6.8 and 6.1.1.4'
H H 0.0000 0.0000 'International Tables Vol C Tables 4.2.6.8 and 6.1.1.4'
N N 0.0061 0.0033 'International Tables Vol C Tables 4.2.6.8 and 6.1.1.4'
O O 0.0106 0.0060 'International Tables Vol C Tables 4.2.6.8 and 6.1.1.4'
Na Na 0.0362 0.0249 'International Tables Vol C Tables 4.2.6.8 and 6.1.1.4'
P P 0.1023 0.0942 'International Tables Vol C Tables 4.2.6.8 and 6.1.1.4'

loop_
_geom_angle_atom_site_label_1
_geom_angle_atom_site_label_2
_geom_angle_atom_site_label_3
_geom_angle
_geom_angle_site_symmetry_1
_geom_angle_site_symmetry_3
_geom_angle_publ_flag
O12 Na1 O12 173.1(9) . 3_655 ?
O12 Na1 O10 126.8(8) . 3_655 ?
O12 Na1 O10 59.4(6) 3_655 3_655 ?
O12 Na1 O10 59.4(6) . . ?
O12 Na1 O10 126.8(8) 3_655 . ?
O10 Na1 O10 83.5(11) 3_655 . ?
O12 Na1 O16 126.1(8) . 3_655 ?
O12 Na1 O16 51.6(8) 3_655 3_655 ?
O10 Na1 O16 97.8(9) 3_655 3_655 ?
O10 Na1 O16 104.7(9) . 3_655 ?
O12 Na1 O16 51.6(8) . . ?
O12 Na1 O16 126.1(8) 3_655 . ?
O10 Na1 O16 104.7(9) 3_655 . ?
O10 Na1 O16 97.8(9) . . ?
O16 Na1 O16 149.7(11) 3_655 . ?
O12 Na1 O15 54.5(5) . . ?
O12 Na1 O15 120.4(6) 3_655 . ?
O10 Na1 O15 166.6(7) 3_655 . ?
O10 Na1 O15 87.2(6) . . ?
O16 Na1 O15 75.2(8) 3_655 . ?
O16 Na1 O15 86.1(7) . . ?
O12 Na1 O15 120.4(6) . 3_655 ?
O12 Na1 O15 54.5(5) 3_655 3_655 ?
O10 Na1 O15 87.2(6) 3_655 3_655 ?
O10 Na1 O15 166.6(7) . 3_655 ?
O16 Na1 O15 86.1(7) 3_655 3_655 ?
O16 Na1 O15 75.2(8) . 3_655 ?
O15 Na1 O15 103.4(6) . 3_655 ?
O12 Na1 O16' 107.4(7) . 3_655 ?
O12 Na1 O16' 76.9(7) 3_655 3_655 ?
O10 Na1 O16' 71.7(8) 3_655 3_655 ?
O10 Na1 O16' 54.5(8) . 3_655 ?
O16 Na1 O16' 55.2(7) 3_655 3_655 ?
O16 Na1 O16' 152.1(9) . 3_655 ?
O15 Na1 O16' 95.0(5) . 3_655 ?
O15 Na1 O16' 131.0(6) 3_655 3_655 ?
O15 Na1 O16' 131.0(6) . . ?
O15 Na1 O16' 95.0(5) 3_655 . ?
O16' Na1 O16' 106.4(10) 3_655 . ?
O15 Na1 O10' 71.8(6) . . ?
O15 Na1 O10' 175.2(7) 3_655 . ?
O16' Na1 O10' 50.6(8) 3_655 . ?
O16' Na1 O10' 88.5(9) . . ?
O12 Na1 O10' 127.5(8) . 3_655 ?
O12 Na1 O10' 57.1(7) 3_655 3_655 ?
O10 Na1 O10' 17.5(7) 3_655 3_655 ?
O10 Na1 O10' 97.5(9) . 3_655 ?
O16 Na1 O10' 104.3(9) 3_655 3_655 ?
O16 Na1 O10' 92.4(9) . 3_655 ?
O15 Na1 O10' 175.2(7) . 3_655 ?
O15 Na1 O10' 71.8(6) 3_655 3_655 ?
O14 Na2 O5 120.3(6) . . ?
O14 Na2 O11 87.4(6) . 4_566 ?
O5 Na2 O11 152.3(7) . 4_566 ?
O14 Na2 O10 63.7(7) . . ?
O5 Na2 O10 91.1(7) . . ?
O11 Na2 O10 104.6(8) 4_566 . ?
O14 Na2 O11 130.7(7) . . ?
O5 Na2 O11 77.9(6) . . ?
O11 Na2 O11 81.9(7) 4_566 . ?
O10 Na2 O11 165.0(10) . . ?
O14 Na2 O6 63.1(4) . . ?
O5 Na2 O6 69.3(4) . . ?
O11 Na2 O6 128.7(7) 4_566 . ?
O10 Na2 O6 98.6(7) . . ?
O11 Na2 O6 87.2(5) . . ?
O14 Na2 O13 135.9(7) . . ?
O5 Na2 O13 77.0(5) . . ?
O11 Na2 O13 84.5(6) 4_566 . ?
O10 Na2 O13 76.6(8) . . ?
O11 Na2 O13 90.8(6) . . ?
O6 Na2 O13 145.9(6) . . ?
O14 Na2 O12 53.9(5) . . ?
O5 Na2 O12 141.5(7) . . ?
O11 Na2 O12 55.7(6) 4_566 . ?
O10 Na2 O12 50.9(6) . . ?
O11 Na2 O12 137.6(6) . . ?
O6 Na2 O12 116.9(6) . . ?
O13 Na2 O12 86.7(6) . . ?
O14 Na2 Na2 133.8(5) . 4_566 ?
O5 Na2 Na2 104.2(6) . 4_566 ?
O11 Na2 Na2 48.4(5) 4_566 4_566 ?
O10 Na2 Na2 131.3(7) . 4_566 ?
O11 Na2 Na2 44.6(4) . 4_566 ?
O6 Na2 Na2 130.2(5) . 4_566 ?
O13 Na2 Na2 62.9(4) . 4_566 ?
O12 Na2 Na2 98.6(6) . 4_566 ?
O14 Na2 Na1 56.2(4) . . ?
O5 Na2 Na1 115.3(5) . . ?
O11 Na2 Na1 80.7(5) 4_566 . ?
O10 Na2 Na1 24.5(5) . . ?
O11 Na2 Na1 160.9(5) . . ?
O6 Na2 Na1 109.9(4) . . ?
O13 Na2 Na1 79.7(4) . . ?
O12 Na2 Na1 26.4(4) . . ?
Na2 Na2 Na1 116.6(5) 4_566 . ?
Na2' Na2' O5 149.3(8) 4_566 . ?
Na2' Na2' O13 72.1(5) 4_566 . ?
O5 Na2' O13 85.5(7) . . ?
Na2' Na2' O11' 70.4(9) 4_566 . ?
O5 Na2' O11' 102.1(8) . . ?
O13 Na2' O11' 115.1(9) . . ?
O5 Na2' O13 92.1(7) . 4_566 ?
O13 Na2' O13 28.3(6) . 4_566 ?
O5 Na2' O11' 139.4(9) . 4_566 ?
O13 Na2' O11' 89.3(8) . 4_566 ?
O13 Na2' O11' 102.0(8) 4_566 4_566 ?
Na2' Na2' O10' 104.5(10) 4_566 . ?
O5 Na2' O10' 75.3(8) . . ?
O13 Na2' O10' 51.1(8) . . ?
O11' Na2' O10' 165.8(11) . . ?
O13 Na2' O10' 79.3(9) 4_566 . ?
O11' Na2' O10' 70.3(9) 4_566 . ?
Na2' Na2' O6 148.4(4) 4_566 . ?
O5 Na2' O6 61.6(5) . . ?
O13 Na2' O6 134.3(7) . . ?
O11' Na2' O6 102.9(7) . . ?
O13 Na2' O6 153.2(7) 4_566 . ?
O11' Na2' O6 96.0(7) 4_566 . ?
O10' Na2' O6 88.3(8) . . ?
C6 N1 C9 121.6(8) . . ?
C6 N1 C5 120.6(7) . . ?
C9 N1 C5 117.7(8) . . ?
C6 N2 C7 125.6(8) . . ?
C6 N2 H2 117.2 . . ?
C7 N2 H2 117.2 . . ?
O2 P1 O3 111.9(4) . . ?
O2 P1 O1 112.7(4) . . ?
O3 P1 O1 113.1(5) . . ?
O2 P1 O4 107.3(4) . . ?
O3 P1 O4 103.3(4) . . ?
O1 P1 O4 107.9(4) . . ?
P1 O1 H1 109.5 . . ?
C1 O4 P1 113.7(6) . . ?
C3 O5 Na2' 131.0(9) . . ?
C3 O5 Na2 125.0(8) . . ?
C3 O5 H5 109.5 . . ?
Na2 O5 H5 118.3 . . ?
C4 O6 Na2 113.4(7) . . ?
C4 O6 Na2' 107.7(6) . . ?
C4 O6 H6 109.5 . . ?
Na2 O6 H6 112.8 . . ?
C5 O7 C2 110.8(7) . . ?
Na1 O10 Na2 130.7(9) . . ?
Na2 O11 Na2 87.0(7) 4_566 . ?
Na2' O10' Na1 133.0(12) . . ?
Na1 O12 Na2 118.9(7) . . ?
O13 O13 Na2' 88.2(7) 4_566 . ?
O13 O13 Na2' 63.5(6) 4_566 4_566 ?
O13 O13 Na2 110.1(7) 4_566 . ?
O4 C1 C2 110.3(7) . . ?
O4 C1 H1A 109.6 . . ?
C2 C1 H1A 109.6 . . ?
O4 C1 H1B 109.6 . . ?
C2 C1 H1B 109.6 . . ?
H1A C1 H1B 108.1 . . ?
O7 C2 C1 112.0(9) . . ?
O7 C2 C3 105.9(7) . . ?
C1 C2 C3 115.0(9) . . ?
O7 C2 H2A 107.9 . . ?
C1 C2 H2A 107.9 . . ?
C3 C2 H2A 107.9 . . ?
O5 C3 C4 105.8(8) . . ?
O5 C3 C2 109.2(10) . . ?
C4 C3 C2 103.0(8) . . ?
O5 C3 H3 112.7 . . ?
C4 C3 H3 112.7 . . ?
C2 C3 H3 112.7 . . ?
O6 C4 C3 115.1(9) . . ?
O6 C4 C5 108.7(7) . . ?
C3 C4 C5 101.6(8) . . ?
O6 C4 H4 110.4 . . ?
C3 C4 H4 110.4 . . ?
C5 C4 H4 110.4 . . ?
N1 C5 O7 109.9(7) . . ?
N1 C5 C4 113.0(7) . . ?
O7 C5 C4 103.6(7) . . ?
N1 C5 H5A 110.0 . . ?
O7 C5 H5A 110.0 . . ?
C4 C5 H5A 110.0 . . ?
O8 C6 N1 122.7(8) . . ?
O8 C6 N2 120.3(8) . . ?
N1 C6 N2 117.0(8) . . ?
O9 C7 N2 120.7(9) . . ?
O9 C7 C8 124.2(10) . . ?
N2 C7 C8 115.0(8) . . ?
C9 C8 C7 119.3(9) . . ?
C9 C8 H8 120.4 . . ?
C7 C8 H8 120.4 . . ?
C8 C9 N1 121.1(9) . . ?
C8 C9 H9 119.4 . . ?
N1 C9 H9 119.4 . . ?

loop_
_geom_bond_atom_site_label_1
_geom_bond_atom_site_label_2
_geom_bond_distance
_geom_bond_site_symmetry_2
_geom_bond_publ_flag
Na1 O12 2.134(14) . ?
Na1 O12 2.134(14) 3_655 ?
Na1 O10 2.29(2) 3_655 ?
Na1 O10 2.29(2) . ?
Na1 O16 2.37(3) 3_655 ?
Na1 O16 2.37(3) . ?
Na1 O15 2.653(15) . ?
Na1 O15 2.653(15) 3_655 ?
Na1 O16' 2.68(2) 3_655 ?
Na1 O16' 2.68(2) . ?
Na1 O10' 2.73(3) . ?
Na1 O10' 2.73(3) 3_655 ?
Na2 O14 2.190(18) . ?
Na2 O5 2.242(15) . ?
Na2 O11 2.282(17) 4_566 ?
Na2 O10 2.32(2) . ?
Na2 O11 2.43(2) . ?
Na2 O6 2.444(14) . ?
Na2 O13 2.458(18) . ?
Na2 O12 2.725(17) . ?
Na2 Na2 3.25(2) 4_566 ?
Na2' Na2' 1.93(3) 4_566 ?
Na2' O5 2.145(17) . ?
Na2' O13 2.17(2) . ?
Na2' O11' 2.37(3) . ?
Na2' O13 2.42(2) 4_566 ?
Na2' O11' 2.51(2) 4_566 ?
Na2' O10' 2.64(3) . ?
Na2' O6 2.908(18) . ?
N1 C6 1.357(12) . ?
N1 C9 1.395(13) . ?
N1 C5 1.420(12) . ?
N2 C6 1.365(13) . ?
N2 C7 1.398(13) . ?
N2 H2 0.8600 . ?
P1 O2 1.505(7) . ?
P1 O3 1.517(8) . ?
P1 O1 1.535(7) . ?
P1 O4 1.641(8) . ?
O1 H1 0.8200 . ?
O4 C1 1.450(13) . ?
O5 C3 1.454(12) . ?
O5 H5 0.8200 . ?
O6 C4 1.402(13) . ?
O6 H6 0.8200 . ?
O7 C5 1.430(11) . ?
O7 C2 1.452(12) . ?
O8 C6 1.245(12) . ?
O9 C7 1.225(13) . ?
O13 O13 1.15(2) 4_566 ?
C1 C2 1.511(13) . ?
C1 H1A 0.9700 . ?
C1 H1B 0.9700 . ?
C2 C3 1.547(15) . ?
C2 H2A 0.9800 . ?
C3 C4 1.535(13) . ?
C3 H3 0.9800 . ?
C4 C5 1.550(13) . ?
C4 H4 0.9800 . ?
C5 H5A 0.9800 . ?
C7 C8 1.448(14) . ?
C8 C9 1.368(15) . ?
C8 H8 0.9300 . ?
C9 H9 0.9300 . ?
